data_4341647
loop_
_publ_author_name
'Gilbert-Wilson, Ryan'
'Field, Leslie D.'
'Bhadbhade, Mohan'

_publ_section_title
;
 Ruthenium Hydrides Containing the Superhindered Polydentate Polyphosphine
 Ligand P(CH2CH2P(t)Bu2)3.
;
_journal_name_full 'Inorganic chemistry'
_journal_page_first 141112150820006
_journal_paper_doi 10.1021/ic501895s
_journal_year 2014
_chemical_formula_sum 'C36 H75 K P4 Ru'
_chemical_formula_weight 772.01
_chemical_name_systematic
; 
 ? 
;
_space_group_IT_number 2
_symmetry_cell_setting triclinic
_symmetry_space_group_name_Hall '-P 1'
_symmetry_space_group_name_H-M 'P -1'
_atom_sites_solution_hydrogens geom
_atom_sites_solution_primary direct
_atom_sites_solution_secondary difmap
_audit_creation_method SHELXL-97
_cell_angle_alpha 71.966(3)
_cell_angle_beta 79.246(3)
_cell_angle_gamma 83.606(3)
_cell_formula_units_Z 2
_cell_length_a 12.5716(8)
_cell_length_b 12.6716(9)
_cell_length_c 14.4181(10)
_cell_measurement_reflns_used 5174
_cell_measurement_temperature 150(2)
_cell_measurement_theta_max 29.134
_cell_measurement_theta_min 2.287
_cell_volume 2142.1(3)
_computing_cell_refinement '<i>APEX2</i>  '
_computing_data_collection '<i>APEX2</i> (Bruker, 2007)'
_computing_data_reduction '<i>APEX2</i>  '
_computing_molecular_graphics '<i>SHELXTL-Plus</i> (Sheldrick, 2008)'
_computing_structure_refinement '<i>SHELXL-97</i> (Sheldrick, 2008)'
_computing_structure_solution '<i>SHELXS-97</i> (Sheldrick, 2008)'
_diffrn_ambient_temperature 150(2)
_diffrn_measured_fraction_theta_full 0.981
_diffrn_measured_fraction_theta_max 0.981
_diffrn_measurement_device_type 'Bruker kappa APEXII CCD Area Detector'
_diffrn_measurement_method '\f scans and \w scans with \k offsets'
_diffrn_radiation_monochromator graphite
_diffrn_radiation_source 'fine-focus sealed tube'
_diffrn_radiation_type MoK\a
_diffrn_radiation_wavelength 0.71073
_diffrn_reflns_av_R_equivalents 0.0737
_diffrn_reflns_av_sigmaI/netI 0.0723
_diffrn_reflns_limit_h_max 14
_diffrn_reflns_limit_h_min -14
_diffrn_reflns_limit_k_max 15
_diffrn_reflns_limit_k_min -15
_diffrn_reflns_limit_l_max 17
_diffrn_reflns_limit_l_min -17
_diffrn_reflns_number 26692
_diffrn_reflns_theta_full 25.00
_diffrn_reflns_theta_max 25.00
_diffrn_reflns_theta_min 2.41
_exptl_absorpt_coefficient_mu 0.634
_exptl_absorpt_correction_T_max 0.9552
_exptl_absorpt_correction_T_min 0.8810
_exptl_absorpt_correction_type multi-scan
_exptl_absorpt_process_details 'SADABS (Bruker, 2001)'
_exptl_crystal_colour Yellow
_exptl_crystal_density_diffrn 1.197
_exptl_crystal_density_method 'not measured'
_exptl_crystal_description Plates
_exptl_crystal_F_000 828
_exptl_crystal_size_max 0.20
_exptl_crystal_size_mid 0.12
_exptl_crystal_size_min 0.07
_refine_diff_density_max 0.333
_refine_diff_density_min -0.496
_refine_diff_density_rms 0.069
_refine_ls_extinction_coef 0.0014(4)
_refine_ls_extinction_expression Fc^*^=kFc[1+0.001xFc^2^\l^3^/sin(2\q)]^-1/4^
_refine_ls_extinction_method SHELXL
_refine_ls_goodness_of_fit_ref 1.020
_refine_ls_hydrogen_treatment mixed
_refine_ls_matrix_type full
_refine_ls_number_parameters 426
_refine_ls_number_reflns 7368
_refine_ls_number_restraints 18
_refine_ls_restrained_S_all 1.019
_refine_ls_R_factor_all 0.0678
_refine_ls_R_factor_gt 0.0415
_refine_ls_shift/su_max 0.001
_refine_ls_shift/su_mean 0.000
_refine_ls_structure_factor_coef Fsqd
_refine_ls_weighting_details 'calc w=1/[\s^2^(Fo^2^)+(0.0151P)^2^+1.5865P] where P=(Fo^2^+2Fc^2^)/3'
_refine_ls_weighting_scheme calc
_refine_ls_wR_factor_gt 0.0812
_refine_ls_wR_factor_ref 0.0931
_reflns_number_gt 5399
_reflns_number_total 7368
_reflns_threshold_expression >2sigma(I)
_cod_data_source_file ic501895s_si_002.cif
_cod_data_source_block KRuH3
_cod_depositor_comments
;
The following automatic conversions were performed:

'_symmetry_cell_setting' value 'Triclinic' changed to 'triclinic'
according to
/home/saulius/struct/COD-crude-data--automatic-downloads/rss-feeds/ACS/lib/dictionaries/cif_core.dic
dictionary named 'cif_core.dic' version 2.4.2 from 2011-04-26.

Automatic conversion script
Id: cif_fix_values 2935 2014-11-11 08:27:57Z andrius 
;
_cod_original_sg_symbol_H-M P-1
_cod_database_code 4341647

loop_
_symmetry_equiv_pos_as_xyz
'x, y, z'
'-x, -y, -z'

loop_
_atom_site_label
_atom_site_type_symbol
_atom_site_fract_x
_atom_site_fract_y
_atom_site_fract_z
_atom_site_U_iso_or_equiv
_atom_site_adp_type
_atom_site_occupancy
_atom_site_symmetry_multiplicity
_atom_site_calc_flag
_atom_site_refinement_flags
K1 K 0.94996(6) 1.06017(6) 0.11431(6) 0.0377(2) Uani 1 1 d .
Ru1 Ru 0.91107(2) 0.77114(2) 0.19298(2) 0.03432(11) Uani 1 1 d .
H1RU H 0.947(3) 0.678(3) 0.130(2) 0.043(10) Uiso 1 1 d .
H2RU H 0.956(2) 0.872(3) 0.083(2) 0.042(9) Uiso 1 1 d .
H3RU H 0.885(3) 0.875(3) 0.244(3) 0.053(10) Uiso 1 1 d .
P1 P 0.74029(9) 0.77214(9) 0.15458(8) 0.0480(3) Uani 1 1 d .
P2 P 0.85563(9) 0.62814(8) 0.32246(7) 0.0398(3) Uani 1 1 d .
P3 P 1.07819(8) 0.71051(7) 0.24226(7) 0.0373(2) Uani 1 1 d .
P4 P 0.68693(9) 0.70287(10) 0.60423(8) 0.0511(3) Uani 1 1 d .
C1 C 0.6642(3) 0.6568(3) 0.2500(3) 0.0512(11) Uani 1 1 d .
H1A H 0.6171 0.6867 0.3003 0.061 Uiso 1 1 calc R
H1B H 0.6173 0.6257 0.2182 0.061 Uiso 1 1 calc R
C2 C 0.7418(3) 0.5645(3) 0.3005(3) 0.0503(11) Uani 1 1 d .
H2A H 0.7692 0.5160 0.2580 0.060 Uiso 1 1 calc R
H2B H 0.7034 0.5185 0.3641 0.060 Uiso 1 1 calc R
C3 C 0.9645(3) 0.5180(3) 0.3416(3) 0.0451(10) Uani 1 1 d .
H3A H 0.9453 0.4599 0.4053 0.054 Uiso 1 1 calc R
H3B H 0.9772 0.4830 0.2876 0.054 Uiso 1 1 calc R
C4 C 1.0660(3) 0.5755(3) 0.3422(3) 0.0418(9) Uani 1 1 d .
H4A H 1.1314 0.5263 0.3326 0.050 Uiso 1 1 calc R
H4B H 1.0614 0.5886 0.4070 0.050 Uiso 1 1 calc R
C5 C 0.8134(3) 0.6259(3) 0.4533(3) 0.0408(9) Uani 1 1 d .
H5A H 0.7829 0.5532 0.4910 0.049 Uiso 1 1 calc R
H5B H 0.8787 0.6310 0.4805 0.049 Uiso 1 1 calc R
C6 C 0.7304(3) 0.7176(3) 0.4707(3) 0.0499(11) Uani 1 1 d .
H6A H 0.6662 0.7159 0.4406 0.060 Uiso 1 1 calc R
H6B H 0.7622 0.7906 0.4375 0.060 Uiso 1 1 calc R
C7 C 0.6345(3) 0.8931(3) 0.1582(3) 0.0569(12) Uani 1 1 d .
C8 C 0.6664(3) 0.9921(4) 0.0673(4) 0.0776(16) Uani 1 1 d .
H8A H 0.6224 1.0588 0.0748 0.116 Uiso 1 1 calc R
H8B H 0.6538 0.9765 0.0079 0.116 Uiso 1 1 calc R
H8C H 0.7433 1.0045 0.0611 0.116 Uiso 1 1 calc R
C9 C 0.5142(3) 0.8722(4) 0.1653(4) 0.0804(17) Uani 1 1 d .
H9A H 0.4941 0.8070 0.2216 0.121 Uiso 1 1 calc R
H9B H 0.5034 0.8590 0.1043 0.121 Uiso 1 1 calc R
H9C H 0.4687 0.9374 0.1745 0.121 Uiso 1 1 calc R
C10 C 0.6412(3) 0.9255(4) 0.2508(4) 0.0634(13) Uani 1 1 d .
H10A H 0.7170 0.9346 0.2528 0.095 Uiso 1 1 calc R
H10B H 0.6120 0.8671 0.3098 0.095 Uiso 1 1 calc R
H10C H 0.5988 0.9957 0.2489 0.095 Uiso 1 1 calc R
C11 C 0.7353(4) 0.7356(4) 0.0353(3) 0.0698(15) Uani 1 1 d D
C12 C 0.6229(4) 0.7489(5) 0.0034(3) 0.098(2) Uani 1 1 d .
H12A H 0.6011 0.8281 -0.0203 0.146 Uiso 1 1 calc R
H12B H 0.5697 0.7121 0.0600 0.146 Uiso 1 1 calc R
H12C H 0.6265 0.7150 -0.0497 0.146 Uiso 1 1 calc R
C13 C 0.8149(4) 0.8036(4) -0.0479(3) 0.0744(15) Uani 1 1 d D
H131 H 0.8876(4) 0.7874(14) -0.0301(8) 0.060 Uiso 1 1 d D
H132 H 0.8135(14) 0.7840(14) -0.1081(5) 0.060 Uiso 1 1 d D
H133 H 0.7939(11) 0.8826(4) -0.0581(11) 0.060 Uiso 1 1 d D
C14 C 0.7745(5) 0.6127(4) 0.0530(4) 0.0862(18) Uani 1 1 d .
H14A H 0.7188 0.5656 0.0988 0.129 Uiso 1 1 calc R
H14B H 0.8416 0.5990 0.0813 0.129 Uiso 1 1 calc R
H14C H 0.7882 0.5952 -0.0100 0.129 Uiso 1 1 calc R
C15 C 0.5432(3) 0.6589(3) 0.6253(3) 0.0522(11) Uani 1 1 d .
C16 C 0.5541(4) 0.5510(4) 0.5960(4) 0.0692(14) Uani 1 1 d .
H16A H 0.6092 0.4999 0.6293 0.104 Uiso 1 1 calc R
H16B H 0.5758 0.5680 0.5243 0.104 Uiso 1 1 calc R
H16C H 0.4843 0.5162 0.6158 0.104 Uiso 1 1 calc R
C17 C 0.4629(3) 0.7402(4) 0.5667(4) 0.0766(15) Uani 1 1 d .
H17A H 0.3940 0.7052 0.5784 0.115 Uiso 1 1 calc R
H17B H 0.4925 0.7601 0.4960 0.115 Uiso 1 1 calc R
H17C H 0.4507 0.8074 0.5881 0.115 Uiso 1 1 calc R
C18 C 0.4993(4) 0.6313(4) 0.7351(3) 0.0720(14) Uani 1 1 d .
H18A H 0.4872 0.6998 0.7544 0.108 Uiso 1 1 calc R
H18B H 0.5517 0.5808 0.7726 0.108 Uiso 1 1 calc R
H18C H 0.4305 0.5954 0.7490 0.108 Uiso 1 1 calc R
C19 C 0.6876(4) 0.8507(4) 0.6061(4) 0.0650(13) Uani 1 1 d .
C20 C 0.8072(4) 0.8760(5) 0.5859(5) 0.103(2) Uani 1 1 d .
H20A H 0.8436 0.8552 0.5272 0.154 Uiso 1 1 calc R
H20B H 0.8416 0.8335 0.6430 0.154 Uiso 1 1 calc R
H20C H 0.8132 0.9557 0.5745 0.154 Uiso 1 1 calc R
C21 C 0.6388(6) 0.8571(6) 0.7108(5) 0.145(3) Uani 1 1 d .
H21A H 0.6486 0.9309 0.7154 0.218 Uiso 1 1 calc R
H21B H 0.6756 0.8003 0.7596 0.218 Uiso 1 1 calc R
H21C H 0.5613 0.8442 0.7239 0.218 Uiso 1 1 calc R
C22 C 0.6327(4) 0.9397(4) 0.5315(5) 0.0871(18) Uani 1 1 d .
H22A H 0.6494 1.0129 0.5329 0.131 Uiso 1 1 calc R
H22B H 0.5541 0.9325 0.5477 0.131 Uiso 1 1 calc R
H22C H 0.6589 0.9319 0.4655 0.131 Uiso 1 1 calc R
C23 C 1.1891(3) 0.6704(3) 0.1470(3) 0.0470(10) Uani 1 1 d D
C24 C 1.1592(4) 0.5631(3) 0.1314(3) 0.0634(13) Uani 1 1 d .
H24A H 1.0847 0.5723 0.1176 0.095 Uiso 1 1 calc R
H24B H 1.1648 0.5008 0.1912 0.095 Uiso 1 1 calc R
H24C H 1.2090 0.5480 0.0754 0.095 Uiso 1 1 calc R
C25 C 1.1929(3) 0.7605(3) 0.0492(3) 0.0606(12) Uani 1 1 d D
H251 H 1.2526(11) 0.7418(10) 0.0017(5) 0.060 Uiso 1 1 d D
H252 H 1.1242(8) 0.7654(13) 0.0252(8) 0.060 Uiso 1 1 d D
H253 H 1.2043(17) 0.8313(4) 0.0586(6) 0.060 Uiso 1 1 d D
C26 C 1.3037(3) 0.6476(4) 0.1736(3) 0.0652(13) Uani 1 1 d .
H26A H 1.3523 0.6197 0.1238 0.098 Uiso 1 1 calc R
H26B H 1.3020 0.5920 0.2385 0.098 Uiso 1 1 calc R
H26C H 1.3302 0.7167 0.1756 0.098 Uiso 1 1 calc R
C27 C 1.1437(3) 0.7923(3) 0.3068(3) 0.0424(10) Uani 1 1 d .
C28 C 1.1862(3) 0.8981(3) 0.2303(3) 0.0563(12) Uani 1 1 d .
H28A H 1.1327 0.9315 0.1865 0.084 Uiso 1 1 calc R
H28B H 1.2544 0.8799 0.1912 0.084 Uiso 1 1 calc R
H28C H 1.1990 0.9508 0.2639 0.084 Uiso 1 1 calc R
C29 C 1.2343(3) 0.7317(3) 0.3663(3) 0.0556(12) Uani 1 1 d .
H29A H 1.2500 0.7766 0.4061 0.083 Uiso 1 1 calc R
H29B H 1.2998 0.7208 0.3207 0.083 Uiso 1 1 calc R
H29C H 1.2104 0.6593 0.4099 0.083 Uiso 1 1 calc R
C30 C 1.0523(3) 0.8256(3) 0.3813(3) 0.0491(11) Uani 1 1 d .
H30A H 1.0788 0.8777 0.4086 0.074 Uiso 1 1 calc R
H30B H 1.0290 0.7592 0.4350 0.074 Uiso 1 1 calc R
H30C H 0.9908 0.8612 0.3479 0.074 Uiso 1 1 calc R
C1T C 0.8155(5) 1.2915(5) 0.1832(5) 0.0831(18) Uani 1 1 d .
H1T H 0.7738 1.3393 0.1365 0.100 Uiso 1 1 calc R
C2T C 0.7767(4) 1.1963(6) 0.2437(5) 0.0878(18) Uani 1 1 d .
H2T H 0.7082 1.1756 0.2386 0.105 Uiso 1 1 calc R
C3T C 0.8333(6) 1.1294(5) 0.3115(4) 0.0889(17) Uani 1 1 d .
H3T H 0.8047 1.0620 0.3546 0.107 Uiso 1 1 calc R
C4T C 0.9307(6) 1.1578(5) 0.3186(5) 0.110(3) Uani 1 1 d .
H4T H 0.9700 1.1117 0.3680 0.132 Uiso 1 1 calc R
C5T C 0.9730(5) 1.2535(6) 0.2543(7) 0.130(3) Uani 1 1 d .
H5T H 1.0433 1.2725 0.2564 0.157 Uiso 1 1 calc R
C6T C 0.9137(6) 1.3198(5) 0.1884(5) 0.101(2) Uani 1 1 d .
H6T H 0.9413 1.3875 0.1449 0.121 Uiso 1 1 calc R

loop_
_atom_site_aniso_label
_atom_site_aniso_U_11
_atom_site_aniso_U_22
_atom_site_aniso_U_33
_atom_site_aniso_U_23
_atom_site_aniso_U_13
_atom_site_aniso_U_12
K1 0.0403(5) 0.0292(4) 0.0387(5) -0.0020(4) -0.0075(4) -0.0032(4)
Ru1 0.0454(2) 0.02527(17) 0.02812(18) 0.00652(12) -0.01555(14) -0.00998(13)
P1 0.0604(7) 0.0430(6) 0.0359(6) 0.0139(5) -0.0260(6) -0.0260(5)
P2 0.0557(6) 0.0285(5) 0.0309(6) 0.0074(4) -0.0178(5) -0.0130(5)
P3 0.0477(6) 0.0265(5) 0.0327(6) 0.0036(4) -0.0143(5) -0.0036(4)
P4 0.0439(6) 0.0636(7) 0.0359(6) 0.0021(6) -0.0153(5) 0.0047(5)
C1 0.063(3) 0.049(2) 0.037(2) 0.011(2) -0.024(2) -0.027(2)
C2 0.069(3) 0.041(2) 0.033(2) 0.0116(19) -0.015(2) -0.030(2)
C3 0.070(3) 0.027(2) 0.033(2) 0.0050(17) -0.017(2) -0.0065(19)
C4 0.056(3) 0.032(2) 0.031(2) 0.0020(17) -0.0135(19) 0.0017(18)
C5 0.051(2) 0.031(2) 0.035(2) 0.0072(17) -0.0157(19) -0.0080(18)
C6 0.047(2) 0.056(3) 0.036(2) 0.006(2) -0.015(2) -0.003(2)
C7 0.045(2) 0.052(3) 0.060(3) 0.022(2) -0.030(2) -0.019(2)
C8 0.052(3) 0.063(3) 0.090(4) 0.034(3) -0.032(3) -0.019(2)
C9 0.053(3) 0.096(4) 0.074(4) 0.026(3) -0.038(3) -0.031(3)
C10 0.044(3) 0.057(3) 0.084(4) -0.002(3) -0.032(3) 0.004(2)
C11 0.095(4) 0.078(3) 0.037(3) 0.011(2) -0.029(3) -0.055(3)
C12 0.109(4) 0.137(5) 0.048(3) 0.013(3) -0.041(3) -0.079(4)
C13 0.097(4) 0.088(4) 0.035(3) 0.009(2) -0.026(3) -0.051(3)
C14 0.142(5) 0.078(4) 0.049(3) -0.013(3) -0.017(3) -0.063(4)
C15 0.045(2) 0.053(3) 0.045(3) 0.006(2) -0.009(2) -0.003(2)
C16 0.067(3) 0.067(3) 0.074(4) -0.013(3) -0.020(3) -0.012(3)
C17 0.043(3) 0.080(3) 0.088(4) 0.013(3) -0.023(3) -0.010(2)
C18 0.070(3) 0.064(3) 0.063(3) -0.004(3) 0.010(3) -0.004(3)
C19 0.057(3) 0.084(3) 0.059(3) -0.022(3) -0.012(3) -0.019(3)
C20 0.062(3) 0.107(5) 0.125(5) 0.010(4) -0.042(4) -0.029(3)
C21 0.203(8) 0.171(7) 0.091(5) -0.080(5) 0.029(5) -0.098(6)
C22 0.067(3) 0.060(3) 0.147(6) -0.039(4) -0.040(4) 0.009(3)
C23 0.055(3) 0.038(2) 0.040(2) 0.0011(19) -0.013(2) 0.0046(19)
C24 0.094(4) 0.048(3) 0.042(3) -0.009(2) -0.013(3) 0.012(2)
C25 0.069(3) 0.051(3) 0.042(3) 0.008(2) -0.003(2) 0.008(2)
C26 0.061(3) 0.063(3) 0.060(3) -0.008(3) -0.008(3) 0.012(2)
C27 0.042(2) 0.031(2) 0.053(3) -0.0016(19) -0.024(2) 0.0000(17)
C28 0.052(3) 0.038(2) 0.076(3) -0.001(2) -0.029(2) -0.0059(19)
C29 0.058(3) 0.047(2) 0.061(3) -0.003(2) -0.033(2) 0.001(2)
C30 0.052(3) 0.045(2) 0.057(3) -0.015(2) -0.028(2) 0.001(2)
C1T 0.099(5) 0.071(4) 0.092(5) -0.035(4) -0.049(4) 0.032(3)
C2T 0.052(3) 0.093(5) 0.122(6) -0.047(4) -0.002(4) 0.001(3)
C3T 0.112(5) 0.089(4) 0.050(3) -0.011(3) 0.009(3) -0.008(4)
C4T 0.149(6) 0.078(4) 0.134(6) -0.042(4) -0.099(5) 0.028(4)
C5T 0.100(5) 0.072(4) 0.251(10) -0.058(6) -0.095(6) 0.007(4)
C6T 0.113(5) 0.052(3) 0.135(6) -0.017(4) -0.028(5) -0.014(4)

loop_
_atom_type_symbol
_atom_type_description
_atom_type_scat_dispersion_real
_atom_type_scat_dispersion_imag
_atom_type_scat_source
C C 0.0033 0.0016 'International Tables Vol C Tables 4.2.6.8 and 6.1.1.4'
H H 0.0000 0.0000 'International Tables Vol C Tables 4.2.6.8 and 6.1.1.4'
P P 0.1023 0.0942 'International Tables Vol C Tables 4.2.6.8 and 6.1.1.4'
Ru Ru -1.2594 0.8363 'International Tables Vol C Tables 4.2.6.8 and 6.1.1.4'
K K 0.2009 0.2494 'International Tables Vol C Tables 4.2.6.8 and 6.1.1.4'

loop_
_geom_angle_atom_site_label_1
_geom_angle_atom_site_label_2
_geom_angle_atom_site_label_3
_geom_angle
_geom_angle_site_symmetry_1
_geom_angle_site_symmetry_3
C3T K1 C2T 23.54(13) . .
C3T K1 C25 98.20(14) . 2_775
C2T K1 C25 74.67(15) . 2_775
C3T K1 C13 102.63(14) . 2_775
C2T K1 C13 106.49(13) . 2_775
C25 K1 C13 98.20(11) 2_775 2_775
C3T K1 C4T 22.62(14) . .
C2T K1 C4T 39.92(14) . .
C25 K1 C4T 108.47(12) 2_775 .
C13 K1 C4T 81.17(16) 2_775 .
C3T K1 C1T 39.63(14) . .
C2T K1 C1T 22.11(13) . .
C25 K1 C1T 63.45(11) 2_775 .
C13 K1 C1T 88.77(15) 2_775 .
C4T K1 C1T 45.03(13) . .
C3T K1 Ru1 100.98(11) . .
C2T K1 Ru1 112.60(12) . .
C25 K1 Ru1 121.39(8) 2_775 .
C13 K1 Ru1 129.74(9) 2_775 .
C4T K1 Ru1 110.16(13) . .
C1T K1 Ru1 134.58(12) . .
C3T K1 K1 169.95(12) . 2_775
C2T K1 K1 153.69(12) . 2_775
C25 K1 K1 81.36(8) 2_775 2_775
C13 K1 K1 87.34(8) 2_775 2_775
C4T K1 K1 165.76(12) . 2_775
C1T K1 K1 143.63(10) . 2_775
Ru1 K1 K1 71.14(2) . 2_775
C3T K1 H2RU 128.0(8) . .
C2T K1 H2RU 134.9(7) . .
C25 K1 H2RU 106.8(7) 2_775 .
C13 K1 H2RU 117.5(7) 2_775 .
C4T K1 H2RU 136.8(7) . .
C1T K1 H2RU 153.6(7) . .
Ru1 K1 H2RU 27.5(7) . .
K1 K1 H2RU 43.7(7) 2_775 .
C3T K1 H3RU 74.8(7) . .
C2T K1 H3RU 88.6(7) . .
C25 K1 H3RU 126.8(7) 2_775 .
C13 K1 H3RU 135.0(7) 2_775 .
C4T K1 H3RU 85.1(7) . .
C1T K1 H3RU 110.7(7) . .
Ru1 K1 H3RU 26.2(7) . .
K1 K1 H3RU 97.3(7) 2_775 .
H2RU K1 H3RU 53.6(10) . .
P2 Ru1 P1 84.27(4) . .
P2 Ru1 P3 82.35(4) . .
P1 Ru1 P3 161.92(4) . .
P2 Ru1 K1 144.31(3) . .
P1 Ru1 K1 100.39(3) . .
P3 Ru1 K1 97.57(3) . .
P2 Ru1 H1RU 86.5(11) . .
P1 Ru1 H1RU 85.5(10) . .
P3 Ru1 H1RU 81.6(10) . .
K1 Ru1 H1RU 128.9(11) . .
P2 Ru1 H2RU 173.3(10) . .
P1 Ru1 H2RU 94.0(10) . .
P3 Ru1 H2RU 97.9(10) . .
K1 Ru1 H2RU 42.4(10) . .
H1RU Ru1 H2RU 86.9(15) . .
P2 Ru1 H3RU 100.6(12) . .
P1 Ru1 H3RU 97.3(11) . .
P3 Ru1 H3RU 97.1(11) . .
K1 Ru1 H3RU 43.8(12) . .
H1RU Ru1 H3RU 172.5(17) . .
H2RU Ru1 H3RU 86.0(16) . .
C1 P1 C7 99.03(19) . .
C1 P1 C11 101.13(17) . .
C7 P1 C11 106.6(2) . .
C1 P1 Ru1 109.15(12) . .
C7 P1 Ru1 121.65(13) . .
C11 P1 Ru1 116.06(15) . .
C3 P2 C2 105.57(18) . .
C3 P2 C5 97.60(17) . .
C2 P2 C5 101.88(18) . .
C3 P2 Ru1 110.07(13) . .
C2 P2 Ru1 111.10(12) . .
C5 P2 Ru1 128.13(12) . .
C4 P3 C23 100.75(16) . .
C4 P3 C27 99.18(16) . .
C23 P3 C27 107.43(18) . .
C4 P3 Ru1 109.65(12) . .
C23 P3 Ru1 116.38(12) . .
C27 P3 Ru1 120.31(11) . .
C6 P4 C19 101.5(2) . .
C6 P4 C15 101.79(19) . .
C19 P4 C15 110.8(2) . .
C2 C1 P1 111.2(3) . .
C2 C1 H1A 109.4 . .
P1 C1 H1A 109.4 . .
C2 C1 H1B 109.4 . .
P1 C1 H1B 109.4 . .
H1A C1 H1B 108.0 . .
C1 C2 P2 108.8(2) . .
C1 C2 H2A 109.9 . .
P2 C2 H2A 109.9 . .
C1 C2 H2B 109.9 . .
P2 C2 H2B 109.9 . .
H2A C2 H2B 108.3 . .
C4 C3 P2 105.8(2) . .
C4 C3 H3A 110.6 . .
P2 C3 H3A 110.6 . .
C4 C3 H3B 110.6 . .
P2 C3 H3B 110.6 . .
H3A C3 H3B 108.7 . .
C3 C4 P3 110.9(2) . .
C3 C4 H4A 109.5 . .
P3 C4 H4A 109.5 . .
C3 C4 H4B 109.5 . .
P3 C4 H4B 109.5 . .
H4A C4 H4B 108.1 . .
C6 C5 P2 115.4(2) . .
C6 C5 H5A 108.4 . .
P2 C5 H5A 108.4 . .
C6 C5 H5B 108.4 . .
P2 C5 H5B 108.4 . .
H5A C5 H5B 107.5 . .
C5 C6 P4 112.1(3) . .
C5 C6 H6A 109.2 . .
P4 C6 H6A 109.2 . .
C5 C6 H6B 109.2 . .
P4 C6 H6B 109.2 . .
H6A C6 H6B 107.9 . .
C8 C7 C10 108.3(4) . .
C8 C7 C9 109.0(3) . .
C10 C7 C9 105.7(4) . .
C8 C7 P1 108.5(3) . .
C10 C7 P1 106.8(2) . .
C9 C7 P1 118.1(3) . .
C7 C8 H8A 109.5 . .
C7 C8 H8B 109.5 . .
H8A C8 H8B 109.5 . .
C7 C8 H8C 109.5 . .
H8A C8 H8C 109.5 . .
H8B C8 H8C 109.5 . .
C7 C9 H9A 109.5 . .
C7 C9 H9B 109.5 . .
H9A C9 H9B 109.5 . .
C7 C9 H9C 109.5 . .
H9A C9 H9C 109.5 . .
H9B C9 H9C 109.5 . .
C7 C10 H10A 109.5 . .
C7 C10 H10B 109.5 . .
H10A C10 H10B 109.5 . .
C7 C10 H10C 109.5 . .
H10A C10 H10C 109.5 . .
H10B C10 H10C 109.5 . .
C13 C11 C14 107.5(4) . .
C13 C11 C12 109.8(3) . .
C14 C11 C12 107.1(4) . .
C13 C11 P1 109.0(3) . .
C14 C11 P1 107.1(3) . .
C12 C11 P1 116.1(4) . .
C11 C12 H12A 109.5 . .
C11 C12 H12B 109.5 . .
H12A C12 H12B 109.5 . .
C11 C12 H12C 109.5 . .
H12A C12 H12C 109.5 . .
H12B C12 H12C 109.5 . .
C11 C13 K1 146.9(3) . 2_775
C11 C13 H131 109.0(3) . .
K1 C13 H131 44.5(6) 2_775 .
C11 C13 H132 109.0(3) . .
K1 C13 H132 100.3(5) 2_775 .
H131 C13 H132 109.9(3) . .
C11 C13 H133 109.0(3) . .
K1 C13 H133 73.4(8) 2_775 .
H131 C13 H133 109.9(3) . .
H132 C13 H133 109.9(3) . .
C11 C14 H14A 109.5 . .
C11 C14 H14B 109.5 . .
H14A C14 H14B 109.5 . .
C11 C14 H14C 109.5 . .
H14A C14 H14C 109.5 . .
H14B C14 H14C 109.5 . .
C18 C15 C17 109.5(4) . .
C18 C15 C16 108.1(4) . .
C17 C15 C16 108.4(4) . .
C18 C15 P4 108.4(3) . .
C17 C15 P4 117.1(3) . .
C16 C15 P4 104.9(3) . .
C15 C16 H16A 109.5 . .
C15 C16 H16B 109.5 . .
H16A C16 H16B 109.5 . .
C15 C16 H16C 109.5 . .
H16A C16 H16C 109.5 . .
H16B C16 H16C 109.5 . .
C15 C17 H17A 109.5 . .
C15 C17 H17B 109.5 . .
H17A C17 H17B 109.5 . .
C15 C17 H17C 109.5 . .
H17A C17 H17C 109.5 . .
H17B C17 H17C 109.5 . .
C15 C18 H18A 109.5 . .
C15 C18 H18B 109.5 . .
H18A C18 H18B 109.5 . .
C15 C18 H18C 109.5 . .
H18A C18 H18C 109.5 . .
H18B C18 H18C 109.5 . .
C22 C19 C20 107.0(4) . .
C22 C19 C21 109.2(5) . .
C20 C19 C21 108.4(4) . .
C22 C19 P4 117.8(3) . .
C20 C19 P4 105.4(4) . .
C21 C19 P4 108.8(4) . .
C19 C20 H20A 109.5 . .
C19 C20 H20B 109.5 . .
H20A C20 H20B 109.5 . .
C19 C20 H20C 109.5 . .
H20A C20 H20C 109.5 . .
H20B C20 H20C 109.5 . .
C19 C21 H21A 109.5 . .
C19 C21 H21B 109.5 . .
H21A C21 H21B 109.5 . .
C19 C21 H21C 109.5 . .
H21A C21 H21C 109.5 . .
H21B C21 H21C 109.5 . .
C19 C22 H22A 109.5 . .
C19 C22 H22B 109.5 . .
H22A C22 H22B 109.5 . .
C19 C22 H22C 109.5 . .
H22A C22 H22C 109.5 . .
H22B C22 H22C 109.5 . .
C25 C23 C26 108.4(3) . .
C25 C23 C24 107.4(3) . .
C26 C23 C24 106.5(3) . .
C25 C23 P3 109.3(3) . .
C26 C23 P3 116.2(3) . .
C24 C23 P3 108.6(3) . .
C23 C24 H24A 109.5 . .
C23 C24 H24B 109.5 . .
H24A C24 H24B 109.5 . .
C23 C24 H24C 109.5 . .
H24A C24 H24C 109.5 . .
H24B C24 H24C 109.5 . .
C23 C25 K1 146.6(3) . 2_775
C23 C25 H251 109.1(3) . .
K1 C25 H251 97.7(6) 2_775 .
C23 C25 H252 109.0(3) . .
K1 C25 H252 40.9(5) 2_775 .
H251 C25 H252 109.8(3) . .
C23 C25 H253 109.1(3) . .
K1 C25 H253 78.5(8) 2_775 .
H251 C25 H253 109.9(3) . .
H252 C25 H253 109.9(3) . .
C23 C26 H26A 109.5 . .
C23 C26 H26B 109.5 . .
H26A C26 H26B 109.5 . .
C23 C26 H26C 109.5 . .
H26A C26 H26C 109.5 . .
H26B C26 H26C 109.5 . .
C28 C27 C30 108.3(3) . .
C28 C27 C29 109.2(3) . .
C30 C27 C29 106.1(3) . .
C28 C27 P3 108.8(3) . .
C30 C27 P3 106.3(2) . .
C29 C27 P3 117.8(2) . .
C27 C28 H28A 109.5 . .
C27 C28 H28B 109.5 . .
H28A C28 H28B 109.5 . .
C27 C28 H28C 109.5 . .
H28A C28 H28C 109.5 . .
H28B C28 H28C 109.5 . .
C27 C29 H29A 109.5 . .
C27 C29 H29B 109.5 . .
H29A C29 H29B 109.5 . .
C27 C29 H29C 109.5 . .
H29A C29 H29C 109.5 . .
H29B C29 H29C 109.5 . .
C27 C30 H30A 109.5 . .
C27 C30 H30B 109.5 . .
H30A C30 H30B 109.5 . .
C27 C30 H30C 109.5 . .
H30A C30 H30C 109.5 . .
H30B C30 H30C 109.5 . .
C2T C1T C6T 119.8(5) . .
C2T C1T K1 68.5(3) . .
C6T C1T K1 87.1(3) . .
C2T C1T H1T 120.1 . .
C6T C1T H1T 120.1 . .
K1 C1T H1T 114.5 . .
C1T C2T C3T 120.8(6) . .
C1T C2T K1 89.3(4) . .
C3T C2T K1 77.4(3) . .
C1T C2T H2T 119.6 . .
C3T C2T H2T 119.6 . .
K1 C2T H2T 103.4 . .
C4T C3T C2T 120.0(6) . .
C4T C3T K1 87.9(4) . .
C2T C3T K1 79.1(3) . .
C4T C3T H3T 120.0 . .
C2T C3T H3T 120.0 . .
K1 C3T H3T 103.1 . .
C3T C4T C5T 119.7(6) . .
C3T C4T K1 69.5(3) . .
C5T C4T K1 87.2(5) . .
C3T C4T H4T 120.2 . .
C5T C4T H4T 120.2 . .
K1 C4T H4T 113.4 . .
C6T C5T C4T 119.0(6) . .
C6T C5T H5T 120.5 . .
C4T C5T H5T 120.5 . .
C5T C6T C1T 120.7(6) . .
C5T C6T H6T 119.6 . .
C1T C6T H6T 119.6 . .

loop_
_geom_bond_atom_site_label_1
_geom_bond_atom_site_label_2
_geom_bond_distance
_geom_bond_site_symmetry_2
K1 C3T 3.272(5) .
K1 C2T 3.292(5) .
K1 C25 3.362(4) 2_775
K1 C13 3.419(4) 2_775
K1 C4T 3.492(6) .
K1 C1T 3.537(5) .
K1 Ru1 3.5438(8) .
K1 K1 3.9887(16) 2_775
K1 H2RU 2.54(3) .
K1 H3RU 2.61(4) .
Ru1 P2 2.2261(10) .
Ru1 P1 2.3129(10) .
Ru1 P3 2.3170(10) .
Ru1 H1RU 1.67(3) .
Ru1 H2RU 1.74(3) .
Ru1 H3RU 1.66(3) .
P1 C1 1.876(4) .
P1 C7 1.920(4) .
P1 C11 1.928(4) .
P2 C3 1.837(4) .
P2 C2 1.839(4) .
P2 C5 1.854(4) .
P3 C4 1.865(3) .
P3 C23 1.910(4) .
P3 C27 1.922(4) .
P4 C6 1.857(4) .
P4 C19 1.882(5) .
P4 C15 1.892(4) .
C1 C2 1.527(5) .
C1 H1A 0.9900 .
C1 H1B 0.9900 .
C2 H2A 0.9900 .
C2 H2B 0.9900 .
C3 C4 1.540(5) .
C3 H3A 0.9900 .
C3 H3B 0.9900 .
C4 H4A 0.9900 .
C4 H4B 0.9900 .
C5 C6 1.522(5) .
C5 H5A 0.9900 .
C5 H5B 0.9900 .
C6 H6A 0.9900 .
C6 H6B 0.9900 .
C7 C8 1.533(5) .
C7 C10 1.532(6) .
C7 C9 1.544(5) .
C8 H8A 0.9800 .
C8 H8B 0.9800 .
C8 H8C 0.9800 .
C9 H9A 0.9800 .
C9 H9B 0.9800 .
C9 H9C 0.9800 .
C10 H10A 0.9800 .
C10 H10B 0.9800 .
C10 H10C 0.9800 .
C11 C13 1.512(3) .
C11 C14 1.537(7) .
C11 C12 1.542(6) .
C12 H12A 0.9800 .
C12 H12B 0.9800 .
C12 H12C 0.9800 .
C13 K1 3.419(4) 2_775
C13 H131 0.978(2) .
C13 H132 0.978(2) .
C13 H133 0.978(2) .
C14 H14A 0.9800 .
C14 H14B 0.9800 .
C14 H14C 0.9800 .
C15 C18 1.519(6) .
C15 C17 1.531(5) .
C15 C16 1.536(6) .
C16 H16A 0.9800 .
C16 H16B 0.9800 .
C16 H16C 0.9800 .
C17 H17A 0.9800 .
C17 H17B 0.9800 .
C17 H17C 0.9800 .
C18 H18A 0.9800 .
C18 H18B 0.9800 .
C18 H18C 0.9800 .
C19 C22 1.502(6) .
C19 C20 1.529(6) .
C19 C21 1.543(7) .
C20 H20A 0.9800 .
C20 H20B 0.9800 .
C20 H20C 0.9800 .
C21 H21A 0.9800 .
C21 H21B 0.9800 .
C21 H21C 0.9800 .
C22 H22A 0.9800 .
C22 H22B 0.9800 .
C22 H22C 0.9800 .
C23 C25 1.511(3) .
C23 C26 1.534(5) .
C23 C24 1.541(5) .
C24 H24A 0.9800 .
C24 H24B 0.9800 .
C24 H24C 0.9800 .
C25 K1 3.362(4) 2_775
C25 H251 0.978(2) .
C25 H252 0.978(2) .
C25 H253 0.978(2) .
C26 H26A 0.9800 .
C26 H26B 0.9800 .
C26 H26C 0.9800 .
C27 C28 1.524(5) .
C27 C30 1.538(5) .
C27 C29 1.544(5) .
C28 H28A 0.9800 .
C28 H28B 0.9800 .
C28 H28C 0.9800 .
C29 H29A 0.9800 .
C29 H29B 0.9800 .
C29 H29C 0.9800 .
C30 H30A 0.9800 .
C30 H30B 0.9800 .
C30 H30C 0.9800 .
C1T C2T 1.332(8) .
C1T C6T 1.345(7) .
C1T H1T 0.9500 .
C2T C3T 1.339(7) .
C2T H2T 0.9500 .
C3T C4T 1.344(8) .
C3T H3T 0.9500 .
C4T C5T 1.370(9) .
C4T H4T 0.9500 .
C5T C6T 1.340(8) .
C5T H5T 0.9500 .
C6T H6T 0.9500 .

loop_
_geom_torsion_atom_site_label_1
_geom_torsion_atom_site_label_2
_geom_torsion_atom_site_label_3
_geom_torsion_atom_site_label_4
_geom_torsion
_geom_torsion_site_symmetry_1
_geom_torsion_site_symmetry_4
C3T K1 Ru1 P2 -8.63(14) . .
C2T K1 Ru1 P2 -30.07(14) . .
C25 K1 Ru1 P2 -115.40(10) 2_775 .
C13 K1 Ru1 P2 108.17(10) 2_775 .
C4T K1 Ru1 P2 12.86(14) . .
C1T K1 Ru1 P2 -33.10(14) . .
K1 K1 Ru1 P2 177.82(5) 2_775 .
C3T K1 Ru1 P1 86.03(14) . .
C2T K1 Ru1 P1 64.59(13) . .
C25 K1 Ru1 P1 -20.74(9) 2_775 .
C13 K1 Ru1 P1 -157.17(10) 2_775 .
C4T K1 Ru1 P1 107.53(13) . .
C1T K1 Ru1 P1 61.57(13) . .
K1 K1 Ru1 P1 -87.52(4) 2_775 .
C3T K1 Ru1 P3 -96.04(14) . .
C2T K1 Ru1 P3 -117.48(13) . .
C25 K1 Ru1 P3 157.19(9) 2_775 .
C13 K1 Ru1 P3 20.76(10) 2_775 .
C4T K1 Ru1 P3 -74.55(13) . .
C1T K1 Ru1 P3 -120.50(13) . .
K1 K1 Ru1 P3 90.41(3) 2_775 .
P2 Ru1 P1 C1 -0.71(15) . .
P3 Ru1 P1 C1 41.7(2) . .
K1 Ru1 P1 C1 -144.95(15) . .
P2 Ru1 P1 C7 113.45(17) . .
P3 Ru1 P1 C7 155.84(19) . .
K1 Ru1 P1 C7 -30.79(17) . .
P2 Ru1 P1 C11 -114.13(15) . .
P3 Ru1 P1 C11 -71.7(2) . .
K1 Ru1 P1 C11 101.63(15) . .
P1 Ru1 P2 C3 137.54(13) . .
P3 Ru1 P2 C3 -30.26(13) . .
K1 Ru1 P2 C3 -122.61(13) . .
P1 Ru1 P2 C2 20.98(16) . .
P3 Ru1 P2 C2 -146.83(16) . .
K1 Ru1 P2 C2 120.83(15) . .
P1 Ru1 P2 C5 -104.71(16) . .
P3 Ru1 P2 C5 87.49(16) . .
K1 Ru1 P2 C5 -4.86(18) . .
P2 Ru1 P3 C4 7.93(13) . .
P1 Ru1 P3 C4 -34.7(2) . .
K1 Ru1 P3 C4 151.91(13) . .
P2 Ru1 P3 C23 121.40(13) . .
P1 Ru1 P3 C23 78.79(19) . .
K1 Ru1 P3 C23 -94.62(13) . .
P2 Ru1 P3 C27 -105.96(15) . .
P1 Ru1 P3 C27 -148.57(18) . .
K1 Ru1 P3 C27 38.01(15) . .
C7 P1 C1 C2 -152.2(3) . .
C11 P1 C1 C2 98.8(3) . .
Ru1 P1 C1 C2 -24.1(3) . .
P1 C1 C2 P2 40.3(3) . .
C3 P2 C2 C1 -160.9(3) . .
C5 P2 C2 C1 97.7(3) . .
Ru1 P2 C2 C1 -41.6(3) . .
C2 P2 C3 C4 170.5(2) . .
C5 P2 C3 C4 -84.8(3) . .
Ru1 P2 C3 C4 50.6(3) . .
P2 C3 C4 P3 -42.7(3) . .
C23 P3 C4 C3 -103.0(3) . .
C27 P3 C4 C3 147.2(3) . .
Ru1 P3 C4 C3 20.3(3) . .
C3 P2 C5 C6 172.7(3) . .
C2 P2 C5 C6 -79.5(3) . .
Ru1 P2 C5 C6 49.7(3) . .
P2 C5 C6 P4 176.34(19) . .
C19 P4 C6 C5 136.8(3) . .
C15 P4 C6 C5 -108.9(3) . .
C1 P1 C7 C8 -165.8(3) . .
C11 P1 C7 C8 -61.3(3) . .
Ru1 P1 C7 C8 74.9(3) . .
C1 P1 C7 C10 77.6(3) . .
C11 P1 C7 C10 -177.8(3) . .
Ru1 P1 C7 C10 -41.6(3) . .
C1 P1 C7 C9 -41.2(4) . .
C11 P1 C7 C9 63.3(4) . .
Ru1 P1 C7 C9 -160.5(3) . .
C1 P1 C11 C13 -166.8(3) . .
C7 P1 C11 C13 90.1(4) . .
Ru1 P1 C11 C13 -48.9(4) . .
C1 P1 C11 C14 -50.9(3) . .
C7 P1 C11 C14 -153.9(3) . .
Ru1 P1 C11 C14 67.1(3) . .
C1 P1 C11 C12 68.6(4) . .
C7 P1 C11 C12 -34.4(4) . .
Ru1 P1 C11 C12 -173.4(3) . .
C14 C11 C13 K1 -88.3(6) . 2_775
C12 C11 C13 K1 155.6(5) . 2_775
P1 C11 C13 K1 27.4(7) . 2_775
C6 P4 C15 C18 174.1(3) . .
C19 P4 C15 C18 -78.6(3) . .
C6 P4 C15 C17 -61.4(4) . .
C19 P4 C15 C17 45.9(4) . .
C6 P4 C15 C16 58.8(3) . .
C19 P4 C15 C16 166.1(3) . .
C6 P4 C19 C22 47.9(4) . .
C15 P4 C19 C22 -59.5(4) . .
C6 P4 C19 C20 -71.2(4) . .
C15 P4 C19 C20 -178.6(3) . .
C6 P4 C19 C21 172.8(4) . .
C15 P4 C19 C21 65.3(4) . .
C4 P3 C23 C25 166.2(3) . .
C27 P3 C23 C25 -90.5(3) . .
Ru1 P3 C23 C25 47.8(3) . .
C4 P3 C23 C26 -70.7(3) . .
C27 P3 C23 C26 32.6(3) . .
Ru1 P3 C23 C26 170.9(2) . .
C4 P3 C23 C24 49.3(3) . .
C27 P3 C23 C24 152.6(2) . .
Ru1 P3 C23 C24 -69.1(3) . .
C26 C23 C25 K1 -169.3(4) . 2_775
C24 C23 C25 K1 75.9(5) . 2_775
P3 C23 C25 K1 -41.7(6) . 2_775
C4 P3 C27 C28 166.8(3) . .
C23 P3 C27 C28 62.4(3) . .
Ru1 P3 C27 C28 -73.9(3) . .
C4 P3 C27 C30 -76.8(3) . .
C23 P3 C27 C30 178.8(2) . .
Ru1 P3 C27 C30 42.5(3) . .
C4 P3 C27 C29 41.9(3) . .
C23 P3 C27 C29 -62.5(3) . .
Ru1 P3 C27 C29 161.2(3) . .
C3T K1 C1T C2T -32.2(4) . .
C25 K1 C1T C2T 116.4(4) 2_775 .
C13 K1 C1T C2T -143.8(4) 2_775 .
C4T K1 C1T C2T -65.1(4) . .
Ru1 K1 C1T C2T 7.4(4) . .
K1 K1 C1T C2T 132.4(3) 2_775 .
C3T K1 C1T C6T 91.5(4) . .
C2T K1 C1T C6T 123.7(6) . .
C25 K1 C1T C6T -119.9(5) 2_775 .
C13 K1 C1T C6T -20.1(4) 2_775 .
C4T K1 C1T C6T 58.6(4) . .
Ru1 K1 C1T C6T 131.1(4) . .
K1 K1 C1T C6T -103.9(4) 2_775 .
C6T C1T C2T C3T 1.6(9) . .
K1 C1T C2T C3T 74.9(5) . .
C6T C1T C2T K1 -73.3(5) . .
C3T K1 C2T C1T 121.8(6) . .
C25 K1 C2T C1T -56.2(4) 2_775 .
C13 K1 C2T C1T 38.0(4) 2_775 .
C4T K1 C2T C1T 90.9(4) . .
Ru1 K1 C2T C1T -174.3(3) . .
K1 K1 C2T C1T -81.3(4) 2_775 .
C25 K1 C2T C3T -178.0(4) 2_775 .
C13 K1 C2T C3T -83.8(4) 2_775 .
C4T K1 C2T C3T -30.9(4) . .
C1T K1 C2T C3T -121.8(6) . .
Ru1 K1 C2T C3T 63.9(4) . .
K1 K1 C2T C3T 156.9(3) 2_775 .
C1T C2T C3T C4T -0.5(9) . .
K1 C2T C3T C4T 81.1(5) . .
C1T C2T C3T K1 -81.6(5) . .
C2T K1 C3T C4T -121.1(6) . .
C25 K1 C3T C4T -119.1(4) 2_775 .
C13 K1 C3T C4T -18.7(4) 2_775 .
C1T K1 C3T C4T -91.0(4) . .
Ru1 K1 C3T C4T 116.6(4) . .
K1 K1 C3T C4T 154.1(5) 2_775 .
C25 K1 C3T C2T 2.0(4) 2_775 .
C13 K1 C3T C2T 102.3(4) 2_775 .
C4T K1 C3T C2T 121.1(6) . .
C1T K1 C3T C2T 30.1(3) . .
Ru1 K1 C3T C2T -122.3(4) . .
K1 K1 C3T C2T -84.8(8) 2_775 .
C2T C3T C4T C5T -2.0(10) . .
K1 C3T C4T C5T 74.1(6) . .
C2T C3T C4T K1 -76.1(5) . .
C2T K1 C4T C3T 32.2(3) . .
C25 K1 C4T C3T 65.8(4) 2_775 .
C13 K1 C4T C3T 161.5(4) 2_775 .
C1T K1 C4T C3T 64.4(4) . .
Ru1 K1 C4T C3T -69.3(4) . .
K1 K1 C4T C3T -162.0(4) 2_775 .
C3T K1 C4T C5T -123.2(6) . .
C2T K1 C4T C5T -91.0(4) . .
C25 K1 C4T C5T -57.4(4) 2_775 .
C13 K1 C4T C5T 38.3(4) 2_775 .
C1T K1 C4T C5T -58.8(4) . .
Ru1 K1 C4T C5T 167.5(4) . .
K1 K1 C4T C5T 74.8(6) 2_775 .
C3T C4T C5T C6T 3.2(11) . .
K1 C4T C5T C6T 67.6(7) . .
C4T C5T C6T C1T -2.0(11) . .
C2T C1T C6T C5T -0.4(10) . .
K1 C1T C6T C5T -63.5(6) . .
